data_4313174
loop_
_publ_author_name
'Paul V. Bernhardt'
'Elizabeth J. Hayes'

_publ_section_title
;
 Redox Active Macrocyclic Receptors for Neutral Guests
;
_journal_name_full 'Inorganic Chemistry'
_journal_page_first 1371
_journal_page_last 1377
_journal_paper_doi 10.1021/ic026000c
_journal_volume 42
_journal_year 2003
_chemical_compound_source 'synthesis as described'
_chemical_formula_moiety 'C17 H32 Cl2 Cu1 N12 O10'
_chemical_formula_structural 'C17 H32 CL2 CU1 N12 O10'
_chemical_formula_sum 'C17 H38 Cl2 Cu N12 O13'
_chemical_formula_weight 753.03
_chemical_name_systematic
;
   ?
;
_space_group_IT_number 14
_symmetry_cell_setting monoclinic
_symmetry_Int_Tables_number 14
_symmetry_space_group_name_Hall '-P 2yn'
_symmetry_space_group_name_H-M 'P 1 21/n 1'
_atom_sites_solution_hydrogens geom
_atom_sites_solution_primary direct
_atom_sites_solution_secondary difmap
_audit_conform_dict_location ftp://ftp.iucr.org/cifdics/cif_core.dic
_audit_conform_dict_name cif_core.dic
_audit_conform_dict_version 2.1
_audit_creation_date 2002-09-05T13:16:21-00:00
_audit_creation_method 'WinGX routine CIF_UPDATE'
_cell_angle_alpha 90
_cell_angle_beta 95.50(1)
_cell_angle_gamma 90
_cell_formula_units_Z 4
_cell_length_a 7.275(2)
_cell_length_b 25.739(4)
_cell_length_c 16.352(3)
_cell_measurement_reflns_used 25
_cell_measurement_temperature 293(2)
_cell_measurement_theta_max 14
_cell_measurement_theta_min 10
_cell_measurement_wavelength 0.71073
_cell_volume 3047.8(11)
_computing_cell_refinement 'CAD4 Express (Enraf Nonius, 1994)'
_computing_data_collection 'CAD4 Express (Enraf Nonius, 1994)'
_computing_data_reduction 'XCAD4 (Harms & Wocadlo, 1995)'
_computing_molecular_graphics 'Ortep-3 for Windows (Farrugia, 1997)'
_computing_publication_material 'WinGX publication routines (Farrugia, 1999)'
_computing_structure_refinement 'SHELXL-97 (Sheldrick, 1997)'
_computing_structure_solution 'SHELXS-86 (Sheldrick, 1990)'
_diffrn_ambient_temperature 293(2)
_diffrn_measured_fraction_theta_full 0.998
_diffrn_measured_fraction_theta_max 0.998
_diffrn_radiation_monochromator graphite
_diffrn_radiation_probe x-ray
_diffrn_radiation_type MoK\a
_diffrn_radiation_wavelength 0.71073
_diffrn_reflns_av_R_equivalents 0.0497
_diffrn_reflns_av_unetI/netI 0.1246
_diffrn_reflns_limit_h_max 8
_diffrn_reflns_limit_h_min 0
_diffrn_reflns_limit_k_max 30
_diffrn_reflns_limit_k_min 0
_diffrn_reflns_limit_l_max 19
_diffrn_reflns_limit_l_min -19
_diffrn_reflns_number 5798
_diffrn_reflns_theta_full 24.98
_diffrn_reflns_theta_max 24.98
_diffrn_reflns_theta_min 1.58
_exptl_absorpt_coefficient_mu 0.973
_exptl_crystal_colour pink
_exptl_crystal_density_diffrn 1.641
_exptl_crystal_density_method 'not measured'
_exptl_crystal_description needle
_exptl_crystal_F_000 1564
_exptl_crystal_size_max 0.6
_exptl_crystal_size_mid 0.1
_exptl_crystal_size_min 0.1
_refine_diff_density_max 1.724
_refine_diff_density_min -0.802
_refine_diff_density_rms 0.127
_refine_ls_extinction_method none
_refine_ls_goodness_of_fit_ref 1.025
_refine_ls_hydrogen_treatment mixed
_refine_ls_matrix_type full
_refine_ls_number_parameters 396
_refine_ls_number_reflns 5349
_refine_ls_number_restraints 0
_refine_ls_restrained_S_all 1.025
_refine_ls_R_factor_all 0.1738
_refine_ls_R_factor_gt 0.0727
_refine_ls_shift/su_max 0.001
_refine_ls_shift/su_mean 0
_refine_ls_structure_factor_coef Fsqd
_refine_ls_weighting_details 'calc w=1/[\s^2^(Fo^2^)+(0.0507P)^2^+0.0000P] where P=(Fo^2^+2Fc^2^)/3'
_refine_ls_weighting_scheme calc
_refine_ls_wR_factor_gt 0.1902
_refine_ls_wR_factor_ref 0.2405
_reflns_number_gt 2668
_reflns_number_total 5349
_reflns_threshold_expression >2sigma(I)
_cod_data_source_file ic026000c_3.cif
_cod_data_source_block eh31127
_cod_original_sg_symbol_H-M 'P 21/n'
_cod_database_code 4313174

loop_
_symmetry_equiv_pos_as_xyz
'x, y, z'
'-x+1/2, y+1/2, -z+1/2'
'-x, -y, -z'
'x-1/2, -y-1/2, z-1/2'

loop_
_atom_site_label
_atom_site_type_symbol
_atom_site_fract_x
_atom_site_fract_y
_atom_site_fract_z
_atom_site_U_iso_or_equiv
_atom_site_adp_type
_atom_site_occupancy
_atom_site_symmetry_multiplicity
_atom_site_calc_flag
_atom_site_refinement_flags
_atom_site_disorder_assembly
_atom_site_disorder_group
Cu1 Cu 0.17781(13) 0.78085(4) 0.44838(6) 0.0256(3) Uani 1 1 d . . .
Cl1 Cl 0.6509(3) 0.79935(11) 0.4307(2) 0.0658(9) Uani 1 1 d . . .
Cl2 Cl -0.2842(4) 0.62227(11) 0.34304(18) 0.0579(7) Uani 1 1 d . . .
N1 N 0.2111(9) 0.8514(2) 0.5024(4) 0.0287(15) Uani 1 1 d . . .
H1 H 0.3341 0.8586 0.5071 0.034 Uiso 1 1 calc R . .
N2 N 0.1728(9) 0.7530(3) 0.5629(4) 0.0323(17) Uani 1 1 d . . .
H2 H 0.0519 0.7474 0.5702 0.039 Uiso 1 1 calc R . .
N3 N 0.1404(10) 0.7109(3) 0.3957(4) 0.0355(17) Uani 1 1 d . . .
H3 H 0.019 0.7028 0.3974 0.043 Uiso 1 1 calc R . .
N4 N 0.1614(9) 0.8085(3) 0.3319(4) 0.0295(16) Uani 1 1 d . . .
H4 H 0.2789 0.8136 0.319 0.035 Uiso 1 1 calc R . .
N5 N 0.1539(9) 0.8973(2) 0.3735(4) 0.0298(16) Uani 1 1 d . . .
N6 N 0.3607(9) 0.9067(3) 0.2766(4) 0.0318(16) Uani 1 1 d . . .
N7 N 0.6452(9) 0.9509(3) 0.3120(4) 0.0306(16) Uani 1 1 d . . .
N8 N 0.4212(9) 0.9452(3) 0.4092(4) 0.0300(16) Uani 1 1 d . . .
N9 N 0.5694(11) 0.9176(3) 0.1825(5) 0.053(2) Uani 1 1 d . . .
H9C H 0.6728 0.929 0.1682 0.063 Uiso 1 1 calc R . .
H9D H 0.4946 0.9013 0.1476 0.063 Uiso 1 1 calc R . .
N10 N 0.7006(10) 0.9856(3) 0.4398(5) 0.049(2) Uani 1 1 d . . .
H10A H 0.8064 0.9959 0.4267 0.059 Uiso 1 1 calc R . .
H10B H 0.668 0.9921 0.4879 0.059 Uiso 1 1 calc R . .
N11 N 0.9898(9) 0.9946(3) 0.2610(4) 0.0328(17) Uani 1 1 d . . .
H11 H 0.891 0.9804 0.2754 0.039 Uiso 1 1 calc R . .
N12 N 1.1897(10) 1.0071(3) 0.1637(5) 0.0388(19) Uani 1 1 d . . .
H12 H 1.2231 1.0018 0.1153 0.047 Uiso 1 1 calc R . .
C1 C 0.1555(13) 0.8454(4) 0.5868(5) 0.040(2) Uani 1 1 d . . .
H1A H 0.022 0.8446 0.5858 0.047 Uiso 1 1 calc R . .
H1B H 0.2018 0.8743 0.621 0.047 Uiso 1 1 calc R . .
C2 C 0.2367(14) 0.7952(3) 0.6203(5) 0.042(2) Uani 1 1 d . . .
H2A H 0.3705 0.7971 0.6254 0.051 Uiso 1 1 calc R . .
H2B H 0.197 0.7885 0.6743 0.051 Uiso 1 1 calc R . .
C3 C 0.2701(9) 0.7037(3) 0.5828(4) 0.044(2) Uani 1 1 d . . .
H3A H 0.2508 0.6935 0.6385 0.053 Uiso 1 1 calc R . .
H3B H 0.4016 0.7087 0.5804 0.053 Uiso 1 1 calc R . .
C4 C 0.2030(9) 0.6604(3) 0.5241(4) 0.045(2) Uani 1 1 d R . .
H4A H 0.2565 0.628 0.5449 0.053 Uiso 1 1 d R . .
H4B H 0.0701 0.6575 0.5242 0.053 Uiso 1 1 d R . .
C5 C 0.2475(13) 0.6671(3) 0.4362(6) 0.041(2) Uani 1 1 d . . .
H5A H 0.3786 0.6738 0.4354 0.05 Uiso 1 1 calc R . .
H5B H 0.2185 0.6353 0.4059 0.05 Uiso 1 1 calc R . .
C6 C 0.1697(14) 0.7166(4) 0.3082(5) 0.042(2) Uani 1 1 d . . .
H6A H 0.1157 0.6874 0.2769 0.051 Uiso 1 1 calc R . .
H6B H 0.3008 0.7177 0.3017 0.051 Uiso 1 1 calc R . .
C7 C 0.0801(14) 0.7659(4) 0.2781(5) 0.043(2) Uani 1 1 d . . .
H7A H -0.0523 0.764 0.2811 0.051 Uiso 1 1 calc R . .
H7B H 0.1029 0.7722 0.2215 0.051 Uiso 1 1 calc R . .
C8 C 0.0618(11) 0.8594(3) 0.3200(5) 0.035(2) Uani 1 1 d . . .
H8A H 0.0612 0.8706 0.2634 0.042 Uiso 1 1 calc R . .
H8B H -0.0652 0.8556 0.3325 0.042 Uiso 1 1 calc R . .
C9 C 0.1136(11) 0.8966(3) 0.4579(5) 0.0298(19) Uani 1 1 d . . .
H9A H -0.0186 0.8935 0.4605 0.036 Uiso 1 1 calc R . .
H9B H 0.1541 0.9289 0.4844 0.036 Uiso 1 1 calc R . .
C10 C 0.3188(10) 0.9175(3) 0.3516(5) 0.0262(18) Uani 1 1 d . . .
C11 C 0.5248(12) 0.9253(3) 0.2596(5) 0.0315(19) Uani 1 1 d . . .
C12 C 0.5866(11) 0.9595(3) 0.3851(5) 0.033(2) Uani 1 1 d . . .
C13 C 1.0867(11) 1.0272(3) 0.3182(5) 0.0290(19) Uani 1 1 d . . .
C14 C 1.0368(12) 0.9835(4) 0.1850(5) 0.037(2) Uani 1 1 d . . .
C15 C 1.2941(12) 1.0392(3) 0.2156(5) 0.036(2) Uani 1 1 d . . .
H15 H 1.399 1.0543 0.1974 0.043 Uiso 1 1 calc R . .
C16 C 1.2522(11) 1.0500(3) 0.2917(5) 0.033(2) Uani 1 1 d . . .
C17 C 1.3603(14) 1.0867(4) 0.3494(6) 0.053(3) Uani 1 1 d . . .
H17A H 1.3041 1.0885 0.4001 0.08 Uiso 1 1 calc R . .
H17B H 1.3609 1.1206 0.3251 0.08 Uiso 1 1 calc R . .
H17C H 1.4848 1.0744 0.36 0.08 Uiso 1 1 calc R . .
O1 O 1.0324(8) 1.0324(3) 0.3860(4) 0.0449(16) Uani 1 1 d . . .
O2 O 0.9440(8) 0.9538(3) 0.1379(4) 0.0448(16) Uani 1 1 d . . .
O3 O 0.5213(9) 0.7670(3) 0.4606(5) 0.068(2) Uani 1 1 d . . .
O4 O 0.8325(8) 0.7815(3) 0.4440(5) 0.062(2) Uani 1 1 d . . .
O5 O 0.6360(12) 0.8499(3) 0.4633(9) 0.133(5) Uani 1 1 d . . .
O6 O 0.6058(15) 0.8019(7) 0.3409(7) 0.158(6) Uani 1 1 d . . .
O7 O -0.4518(15) 0.6317(6) 0.2924(9) 0.168(6) Uani 1 1 d . A .
O8A O -0.253(2) 0.6588(6) 0.4094(10) 0.074(5) Uiso 0.60(2) 1 d P A 1
O9A O -0.143(3) 0.6287(8) 0.2913(11) 0.103(7) Uiso 0.60(2) 1 d P A 1
O10A O -0.388(3) 0.5887(7) 0.3900(11) 0.104(7) Uiso 0.60(2) 1 d P A 1
O8B O -0.263(4) 0.6767(12) 0.360(2) 0.109(10) Uiso 0.40(2) 1 d P A 2
O9B O -0.213(5) 0.5933(16) 0.286(2) 0.138(13) Uiso 0.40(2) 1 d P A 2
O10B O -0.209(5) 0.5745(14) 0.373(2) 0.148(15) Uiso 0.40(2) 1 d P A 2
O11 O -0.7071(12) 0.3815(4) 0.4254(5) 0.083(3) Uani 1 1 d . . .
O12 O -0.7943(12) 0.5046(4) 0.5005(5) 0.082(3) Uani 1 1 d . . .
O13 O -0.195(2) 0.7184(6) 0.6086(9) 0.172(6) Uiso 1 1 d . . .

loop_
_atom_site_aniso_label
_atom_site_aniso_U_11
_atom_site_aniso_U_22
_atom_site_aniso_U_33
_atom_site_aniso_U_23
_atom_site_aniso_U_13
_atom_site_aniso_U_12
Cu1 0.0224(5) 0.0272(5) 0.0268(5) -0.0016(5) 0.0003(4) -0.0003(5)
Cl1 0.0218(12) 0.0521(16) 0.125(3) -0.0057(16) 0.0145(15) -0.0037(11)
Cl2 0.0512(16) 0.0592(17) 0.0652(18) -0.0170(14) 0.0154(14) -0.0152(14)
N1 0.024(4) 0.031(4) 0.031(4) -0.002(3) 0.001(3) -0.005(3)
N2 0.021(4) 0.038(4) 0.039(4) 0.003(3) 0.003(3) -0.004(3)
N3 0.029(4) 0.036(4) 0.041(4) -0.004(3) 0.008(3) -0.005(3)
N4 0.022(3) 0.038(4) 0.028(4) -0.004(3) 0.001(3) -0.004(3)
N5 0.030(4) 0.024(4) 0.036(4) 0.001(3) 0.008(3) -0.003(3)
N6 0.023(4) 0.042(4) 0.030(4) -0.005(3) 0.002(3) -0.009(3)
N7 0.034(4) 0.036(4) 0.023(4) -0.006(3) 0.008(3) -0.009(3)
N8 0.028(4) 0.032(4) 0.032(4) 0.002(3) 0.011(3) -0.007(3)
N9 0.040(5) 0.074(6) 0.046(5) -0.022(4) 0.017(4) -0.019(4)
N10 0.039(5) 0.073(6) 0.037(4) -0.020(4) 0.011(4) -0.028(4)
N11 0.026(4) 0.042(4) 0.033(4) 0.007(3) 0.009(3) -0.004(3)
N12 0.032(4) 0.048(5) 0.039(4) 0.005(4) 0.015(4) -0.002(4)
C1 0.042(5) 0.042(5) 0.034(5) -0.012(4) 0.002(4) -0.006(4)
C2 0.046(6) 0.049(6) 0.030(5) 0.004(4) 0.001(4) 0.000(5)
C3 0.039(5) 0.041(6) 0.051(6) 0.016(5) -0.003(4) 0.003(4)
C4 0.039(5) 0.033(5) 0.062(6) 0.015(5) 0.009(5) 0.004(4)
C5 0.037(5) 0.024(5) 0.062(6) -0.004(4) 0.001(5) -0.001(4)
C6 0.053(6) 0.038(5) 0.035(5) -0.013(4) 0.000(4) 0.002(5)
C7 0.050(6) 0.047(6) 0.030(5) -0.007(4) -0.006(4) -0.009(5)
C8 0.023(4) 0.042(5) 0.039(5) 0.013(4) 0.001(4) -0.003(4)
C9 0.025(4) 0.026(4) 0.041(5) -0.002(4) 0.015(4) 0.001(3)
C10 0.020(4) 0.020(4) 0.039(5) 0.002(4) 0.003(4) 0.001(3)
C11 0.033(5) 0.025(4) 0.038(5) -0.004(4) 0.010(4) -0.001(4)
C12 0.029(5) 0.038(5) 0.030(5) 0.002(4) 0.001(4) -0.003(4)
C13 0.022(4) 0.038(5) 0.026(4) 0.000(4) 0.000(4) 0.000(4)
C14 0.031(5) 0.043(5) 0.037(5) 0.009(4) 0.006(4) 0.000(4)
C15 0.026(5) 0.040(5) 0.043(5) 0.017(4) 0.006(4) -0.004(4)
C16 0.024(4) 0.038(5) 0.038(5) 0.005(4) 0.004(4) -0.007(4)
C17 0.045(6) 0.055(7) 0.061(7) 0.007(5) 0.008(5) -0.019(5)
O1 0.040(4) 0.054(4) 0.043(4) -0.012(3) 0.015(3) -0.010(3)
O2 0.038(4) 0.059(4) 0.038(4) -0.008(3) 0.007(3) -0.009(3)
O3 0.027(4) 0.060(5) 0.118(7) 0.019(5) 0.016(4) -0.008(3)
O4 0.019(3) 0.073(5) 0.094(6) -0.002(4) 0.006(3) 0.007(3)
O5 0.057(6) 0.055(6) 0.289(16) -0.056(8) 0.031(8) 0.000(4)
O6 0.078(7) 0.306(19) 0.086(8) 0.060(10) -0.011(6) 0.001(9)
O7 0.062(7) 0.241(17) 0.193(14) -0.073(13) -0.027(8) 0.009(9)
O11 0.067(6) 0.104(7) 0.080(6) 0.027(5) 0.015(5) 0.001(5)
O12 0.073(6) 0.124(8) 0.053(5) -0.010(5) 0.023(4) -0.006(5)

loop_
_atom_type_symbol
_atom_type_description
_atom_type_scat_dispersion_real
_atom_type_scat_dispersion_imag
_atom_type_scat_source
C C 0.0033 0.0016 'International Tables Vol C Tables 4.2.6.8 and 6.1.1.4'
H H 0 0 'International Tables Vol C Tables 4.2.6.8 and 6.1.1.4'
Cl Cl 0.1484 0.1585 'International Tables Vol C Tables 4.2.6.8 and 6.1.1.4'
Cu Cu 0.3201 1.2651 'International Tables Vol C Tables 4.2.6.8 and 6.1.1.4'
N N 0.0061 0.0033 'International Tables Vol C Tables 4.2.6.8 and 6.1.1.4'
O O 0.0106 0.006 'International Tables Vol C Tables 4.2.6.8 and 6.1.1.4'

loop_
_geom_angle_atom_site_label_1
_geom_angle_atom_site_label_2
_geom_angle_atom_site_label_3
_geom_angle
_geom_angle_site_symmetry_1
_geom_angle_site_symmetry_3
_geom_angle_publ_flag
N3 Cu1 N2 93.8(3) . . ?
N3 Cu1 N1 179.0(3) . . ?
N2 Cu1 N1 85.7(3) . . ?
N3 Cu1 N4 85.3(3) . . ?
N2 Cu1 N4 175.6(3) . . ?
N1 Cu1 N4 95.1(3) . . ?
N3 Cu1 O4 84.2(3) . 1_455 ?
N2 Cu1 O4 85.5(3) . 1_455 ?
N1 Cu1 O4 94.8(3) . 1_455 ?
N4 Cu1 O4 90.1(3) . 1_455 ?
N3 Cu1 O3 90.0(3) . . ?
N2 Cu1 O3 89.0(3) . . ?
N1 Cu1 O3 90.9(3) . . ?
N4 Cu1 O3 95.3(3) . . ?
O4 Cu1 O3 171.7(2) 1_455 . ?
O3 Cl1 O4 114.5(5) . . ?
O3 Cl1 O5 109.9(6) . . ?
O4 Cl1 O5 110.4(5) . . ?
O3 Cl1 O6 106.6(7) . . ?
O4 Cl1 O6 106.7(6) . . ?
O5 Cl1 O6 108.4(9) . . ?
O9B Cl2 O9A 44.7(15) . . ?
O9B Cl2 O10B 66(2) . . ?
O9A Cl2 O10B 91.7(18) . . ?
O9B Cl2 O10A 107(2) . . ?
O9A Cl2 O10A 148.8(12) . . ?
O10B Cl2 O10A 59.3(15) . . ?
O9B Cl2 O7 93.4(16) . . ?
O9A Cl2 O7 105.4(10) . . ?
O10B Cl2 O7 129.0(17) . . ?
O10A Cl2 O7 87.2(10) . . ?
O9B Cl2 O8B 130(2) . . ?
O9A Cl2 O8B 85.9(14) . . ?
O10B Cl2 O8B 138.8(19) . . ?
O10A Cl2 O8B 123.0(15) . . ?
O7 Cl2 O8B 90.9(14) . . ?
O9B Cl2 O8A 147.8(18) . . ?
O9A Cl2 O8A 107.8(10) . . ?
O10B Cl2 O8A 106.3(16) . . ?
O10A Cl2 O8A 92.5(10) . . ?
O7 Cl2 O8A 113.1(9) . . ?
O8B Cl2 O8A 37.7(12) . . ?
C1 N1 C9 111.7(6) . . ?
C1 N1 Cu1 106.4(5) . . ?
C9 N1 Cu1 116.7(5) . . ?
C1 N1 H1 107.2 . . ?
C9 N1 H1 107.2 . . ?
Cu1 N1 H1 107.2 . . ?
C3 N2 C2 112.1(6) . . ?
C3 N2 Cu1 117.5(5) . . ?
C2 N2 Cu1 107.3(5) . . ?
C3 N2 H2 106.4 . . ?
C2 N2 H2 106.4 . . ?
Cu1 N2 H2 106.4 . . ?
C6 N3 C5 112.9(7) . . ?
C6 N3 Cu1 107.5(5) . . ?
C5 N3 Cu1 116.4(5) . . ?
C6 N3 H3 106.5 . . ?
C5 N3 H3 106.5 . . ?
Cu1 N3 H3 106.5 . . ?
C7 N4 C8 113.9(6) . . ?
C7 N4 Cu1 106.3(5) . . ?
C8 N4 Cu1 114.4(5) . . ?
C7 N4 H4 107.3 . . ?
C8 N4 H4 107.3 . . ?
Cu1 N4 H4 107.3 . . ?
C10 N5 C8 117.6(7) . . ?
C10 N5 C9 120.9(7) . . ?
C8 N5 C9 116.8(7) . . ?
C10 N6 C11 114.0(7) . . ?
C12 N7 C11 114.4(7) . . ?
C10 N8 C12 112.8(7) . . ?
C11 N9 H9C 120 . . ?
C11 N9 H9D 120 . . ?
H9C N9 H9D 120 . . ?
C12 N10 H10A 120 . . ?
C12 N10 H10B 120 . . ?
H10A N10 H10B 120 . . ?
C14 N11 C13 126.0(7) . . ?
C14 N11 H11 117 . . ?
C13 N11 H11 117 . . ?
C14 N12 C15 122.6(8) . . ?
C14 N12 H12 118.7 . . ?
C15 N12 H12 118.7 . . ?
N1 C1 C2 107.2(7) . . ?
N1 C1 H1A 110.3 . . ?
C2 C1 H1A 110.3 . . ?
N1 C1 H1B 110.3 . . ?
C2 C1 H1B 110.3 . . ?
H1A C1 H1B 108.5 . . ?
N2 C2 C1 108.1(7) . . ?
N2 C2 H2A 110.1 . . ?
C1 C2 H2A 110.1 . . ?
N2 C2 H2B 110.1 . . ?
C1 C2 H2B 110.1 . . ?
H2A C2 H2B 108.4 . . ?
N2 C3 C4 111.8(4) . . ?
N2 C3 H3A 109.2 . . ?
C4 C3 H3A 109.2 . . ?
N2 C3 H3B 109.2 . . ?
C4 C3 H3B 109.2 . . ?
H3A C3 H3B 107.9 . . ?
C5 C4 C3 115.6(4) . . ?
C5 C4 H4A 108.4 . . ?
C3 C4 H4A 108.4 . . ?
C5 C4 H4B 108.4 . . ?
C3 C4 H4B 108.4 . . ?
H4A C4 H4B 107.4 . . ?
N3 C5 C4 111.0(7) . . ?
N3 C5 H5A 109.4 . . ?
C4 C5 H5A 109.4 . . ?
N3 C5 H5B 109.4 . . ?
C4 C5 H5B 109.4 . . ?
H5A C5 H5B 108 . . ?
N3 C6 C7 107.8(7) . . ?
N3 C6 H6A 110.1 . . ?
C7 C6 H6A 110.1 . . ?
N3 C6 H6B 110.1 . . ?
C7 C6 H6B 110.1 . . ?
H6A C6 H6B 108.5 . . ?
C6 C7 N4 107.2(7) . . ?
C6 C7 H7A 110.3 . . ?
N4 C7 H7A 110.3 . . ?
C6 C7 H7B 110.3 . . ?
N4 C7 H7B 110.3 . . ?
H7A C7 H7B 108.5 . . ?
N5 C8 N4 108.9(6) . . ?
N5 C8 H8A 109.9 . . ?
N4 C8 H8A 109.9 . . ?
N5 C8 H8B 109.9 . . ?
N4 C8 H8B 109.9 . . ?
H8A C8 H8B 108.3 . . ?
N5 C9 N1 110.0(6) . . ?
N5 C9 H9A 109.7 . . ?
N1 C9 H9A 109.7 . . ?
N5 C9 H9B 109.7 . . ?
N1 C9 H9B 109.7 . . ?
H9A C9 H9B 108.2 . . ?
N6 C10 N8 126.7(7) . . ?
N6 C10 N5 116.3(7) . . ?
N8 C10 N5 116.9(7) . . ?
N7 C11 N6 125.7(7) . . ?
N7 C11 N9 118.1(7) . . ?
N6 C11 N9 116.2(8) . . ?
N7 C12 N10 117.0(7) . . ?
N7 C12 N8 126.1(8) . . ?
N10 C12 N8 116.9(8) . . ?
O1 C13 N11 119.3(7) . . ?
O1 C13 C16 125.5(8) . . ?
N11 C13 C16 115.2(7) . . ?
O2 C14 N12 122.3(8) . . ?
O2 C14 N11 122.2(8) . . ?
N12 C14 N11 115.6(8) . . ?
C16 C15 N12 122.9(8) . . ?
C16 C15 H15 118.6 . . ?
N12 C15 H15 118.6 . . ?
C15 C16 C13 117.7(8) . . ?
C15 C16 C17 124.3(8) . . ?
C13 C16 C17 117.9(8) . . ?
C16 C17 H17A 109.5 . . ?
C16 C17 H17B 109.5 . . ?
H17A C17 H17B 109.5 . . ?
C16 C17 H17C 109.5 . . ?
H17A C17 H17C 109.5 . . ?
H17B C17 H17C 109.5 . . ?
Cl1 O3 Cu1 126.4(4) . . ?
Cl2 O9B O10B 60(2) . . ?
Cl2 O10B O9B 54.6(19) . . ?

loop_
_geom_bond_atom_site_label_1
_geom_bond_atom_site_label_2
_geom_bond_distance
_geom_bond_site_symmetry_2
_geom_bond_publ_flag
Cu1 N3 2.004(7) . ?
Cu1 N2 2.009(7) . ?
Cu1 N1 2.023(6) . ?
Cu1 N4 2.025(7) . ?
Cu1 O4 2.507(6) 1_455 ?
Cu1 O3 2.513(7) . ?
Cl1 O3 1.381(7) . ?
Cl1 O4 1.396(6) . ?
Cl1 O5 1.413(9) . ?
Cl1 O6 1.475(11) . ?
Cl2 O9B 1.33(4) . ?
Cl2 O9A 1.40(2) . ?
Cl2 O10B 1.41(4) . ?
Cl2 O10A 1.419(19) . ?
Cl2 O7 1.427(12) . ?
Cl2 O8B 1.43(3) . ?
Cl2 O8A 1.438(15) . ?
N1 C1 1.483(10) . ?
N1 C9 1.512(10) . ?
N1 H1 0.91 . ?
N2 C3 1.476(9) . ?
N2 C2 1.480(11) . ?
N2 H2 0.91 . ?
N3 C6 1.474(11) . ?
N3 C5 1.488(11) . ?
N3 H3 0.91 . ?
N4 C7 1.492(10) . ?
N4 C8 1.501(10) . ?
N4 H4 0.91 . ?
N5 C10 1.385(10) . ?
N5 C8 1.432(11) . ?
N5 C9 1.439(10) . ?
N6 C10 1.322(10) . ?
N6 C11 1.340(10) . ?
N7 C12 1.325(10) . ?
N7 C11 1.338(10) . ?
N8 C10 1.348(10) . ?
N8 C12 1.353(10) . ?
N9 C11 1.345(11) . ?
N9 H9C 0.86 . ?
N9 H9D 0.86 . ?
N10 C12 1.341(10) . ?
N10 H10A 0.86 . ?
N10 H10B 0.86 . ?
N11 C14 1.351(11) . ?
N11 C13 1.396(10) . ?
N11 H11 0.86 . ?
N12 C14 1.343(11) . ?
N12 C15 1.363(11) . ?
N12 H12 0.86 . ?
C1 C2 1.503(12) . ?
C1 H1A 0.97 . ?
C1 H1B 0.97 . ?
C2 H2A 0.97 . ?
C2 H2B 0.97 . ?
C3 C4 1.5196 . ?
C3 H3A 0.97 . ?
C3 H3B 0.97 . ?
C4 C5 1.513(11) . ?
C4 H4A 0.97 . ?
C4 H4B 0.97 . ?
C5 H5A 0.97 . ?
C5 H5B 0.97 . ?
C6 C7 1.488(13) . ?
C6 H6A 0.97 . ?
C6 H6B 0.97 . ?
C7 H7A 0.97 . ?
C7 H7B 0.97 . ?
C8 H8A 0.97 . ?
C8 H8B 0.97 . ?
C9 H9A 0.97 . ?
C9 H9B 0.97 . ?
C13 O1 1.220(10) . ?
C13 C16 1.444(11) . ?
C14 O2 1.239(10) . ?
C15 C16 1.338(12) . ?
C15 H15 0.93 . ?
C16 C17 1.503(13) . ?
C17 H17A 0.96 . ?
C17 H17B 0.96 . ?
C17 H17C 0.96 . ?
O9B O10B 1.49(4) . ?
